data_7230172
loop_
_publ_author_name
'Hari, Nairita'
'Mandal, Shuvankar'
'Jana, Arpita'
'Sparkes, Hazel A.'
'Mohanta, Sasankasekhar'

_publ_section_title
;
 Syntheses, crystal structures, magnetic properties and ESI-MS studies of
 a series of trinuclear CuIIMIICuII compounds (M = Cu, Ni, Co, Fe, Mn, Zn)
;
_journal_issue 14
_journal_name_full 'RSC Advances'
_journal_page_first 7315
_journal_paper_doi 10.1039/C7RA13763J
_journal_volume 8
_journal_year 2018
_chemical_formula_moiety 'C40 H44 Cu2 N4 Ni O6, 2(Cl O4)'
_chemical_formula_sum 'C40 H44 Cl2 Cu2 N4 Ni O14'
_chemical_formula_weight 1061.48
_space_group_crystal_system monoclinic
_space_group_IT_number 14
_space_group_name_Hall '-P 2yn'
_space_group_name_H-M_alt 'P 1 21/n 1'
_symmetry_space_group_name_Hall '-P 2yn'
_symmetry_space_group_name_H-M 'P 1 21/n 1'
_atom_sites_solution_hydrogens mixed
_atom_sites_solution_primary direct
_audit_creation_date 2018-01-25
_audit_creation_method
;
Olex2 1.2
(compiled 2017.08.10 svn.r3458 for OlexSys, GUI svn.r5381)
;
_audit_update_record
;
2018-02-01 deposited with the CCDC.
2018-02-06 downloaded from the CCDC.
;
_cell_angle_alpha 90
_cell_angle_beta 91.497(2)
_cell_angle_gamma 90
_cell_formula_units_Z 4
_cell_length_a 10.9788(6)
_cell_length_b 23.9304(13)
_cell_length_c 18.3403(10)
_cell_measurement_reflns_used 7323
_cell_measurement_temperature 296(2)
_cell_measurement_theta_max 20.428
_cell_measurement_theta_min 2.188
_cell_volume 4816.8(5)
_computing_cell_refinement 'SAINT v8.34A (Bruker, 2013)'
_computing_data_collection 'Bruker Apex suite'
_computing_data_reduction 'SAINT v8.34A (Bruker, 2013)'
_computing_molecular_graphics 'Olex2 (Dolomanov et al., 2009)'
_computing_publication_material 'Olex2 (Dolomanov et al., 2009)'
_computing_structure_refinement 'ShelXL (Sheldrick, 2015)'
_computing_structure_solution 'ShelXS-1997 (Sheldrick, 2008)'
_diffrn_ambient_temperature 296(2)
_diffrn_detector 'Bruker area detector'
_diffrn_detector_type 'CCD area detector'
_diffrn_measured_fraction_theta_full 0.999
_diffrn_measured_fraction_theta_max 0.995
_diffrn_measurement_device 'Bruker Apex II kappa CCD area detector'
_diffrn_measurement_device_type 'Bruker APEX-II CCD'
_diffrn_measurement_method '\f and \w scans'
_diffrn_radiation_monochromator graphite
_diffrn_radiation_type MoK\a
_diffrn_radiation_wavelength 0.71073
_diffrn_reflns_av_R_equivalents 0.0665
_diffrn_reflns_av_unetI/netI 0.0454
_diffrn_reflns_Laue_measured_fraction_full 0.999
_diffrn_reflns_Laue_measured_fraction_max 0.995
_diffrn_reflns_limit_h_max 13
_diffrn_reflns_limit_h_min -13
_diffrn_reflns_limit_k_max 27
_diffrn_reflns_limit_k_min -29
_diffrn_reflns_limit_l_max 22
_diffrn_reflns_limit_l_min -22
_diffrn_reflns_number 57816
_diffrn_reflns_point_group_measured_fraction_full 0.999
_diffrn_reflns_point_group_measured_fraction_max 0.995
_diffrn_reflns_theta_full 25.242
_diffrn_reflns_theta_max 25.674
_diffrn_reflns_theta_min 1.399
_diffrn_source 'fine-focus sealed tube'
_exptl_absorpt_coefficient_mu 1.437
_exptl_absorpt_correction_T_max 0.7453
_exptl_absorpt_correction_T_min 0.6222
_exptl_absorpt_correction_type multi-scan
_exptl_absorpt_process_details
'SADABS-2014/5 (Bruker,2014/5) was used for absorption correction. wR2(int) was 0.0909 before and 0.0553 after correction. The Ratio of minimum to maximum transmission is 0.8348. The \l/2 correction factor is 0.00150.'
_exptl_crystal_colour red
_exptl_crystal_colour_primary red
_exptl_crystal_density_diffrn 1.464
_exptl_crystal_description block
_exptl_crystal_F_000 2176
_exptl_crystal_size_max 0.12
_exptl_crystal_size_mid 0.11
_exptl_crystal_size_min 0.08
_refine_diff_density_max 0.646
_refine_diff_density_min -0.322
_refine_diff_density_rms 0.061
_refine_ls_extinction_method none
_refine_ls_goodness_of_fit_ref 1.027
_refine_ls_hydrogen_treatment constr
_refine_ls_matrix_type full
_refine_ls_number_parameters 711
_refine_ls_number_reflns 9103
_refine_ls_number_restraints 608
_refine_ls_restrained_S_all 1.039
_refine_ls_R_factor_all 0.0781
_refine_ls_R_factor_gt 0.0448
_refine_ls_shift/su_max 0.002
_refine_ls_shift/su_mean 0.000
_refine_ls_structure_factor_coef Fsqd
_refine_ls_weighting_details 'w=1/[\s^2^(Fo^2^)+(0.0594P)^2^+2.5858P] where P=(Fo^2^+2Fc^2^)/3'
_refine_ls_weighting_scheme calc
_refine_ls_wR_factor_gt 0.1116
_refine_ls_wR_factor_ref 0.1291
_reflns_Friedel_coverage 0.000
_reflns_number_gt 6017
_reflns_number_total 9103
_reflns_threshold_expression 'I > 2\s(I)'
_cod_data_source_file c7ra13763j2.cif
_cod_data_source_block 2
_cod_database_code 7230172
_shelx_shelxl_version_number 2017/1
_shelx_space_group_comment
;
The symmetry employed for this shelxl refinement is uniquely defined
by the following loop, which should always be used as a source of
symmetry information in preference to the above space-group names.
They are only intended as comments.
;
_shelx_estimated_absorpt_t_max 0.894
_shelx_estimated_absorpt_t_min 0.846
_olex2_refinement_description
;
1. Fixed Uiso
 At 1.2 times of:
  All C(H) groups, All C(H,H) groups
 At 1.5 times of:
  All O(H,H) groups
2. Restrained distances
 C13A-C12A \\sim C13B-C12B \\sim C11A-C12A \\sim C11B-C12B \\sim C11A-C10A
\\sim C10B-C11B \\sim C10B-
 C9B \\sim C10A-C9A \\sim C8B-C9B \\sim C8A-C9A \\sim C13B-C8B \\sim C8A-C13A
 with sigma of 0.01
 Cl1A-O8B \\sim Cl1-O8A \\sim Cl1-O9A \\sim Cl1A-O7B \\sim Cl1-O7A \\sim
Cl1-O10A \\sim Cl1A-O9B ~
 Cl1A-O10B
 with sigma of 0.01
 Cl2-O13 \\sim Cl2A-O13A \\sim Cl2-O14 \\sim Cl2A-O14A \\sim Cl2-O11 \\sim
Cl2A-O11A \\sim Cl2-O12 ~
 Cl2A-O12A
 with sigma of 0.01
3. Uiso/Uaniso restraints and constraints
C9A \\sim C12A \\sim C8B \\sim C13A \\sim C10A \\sim C11A \\sim C13B \\sim C8A
\\sim C9B \\sim C10B \\sim C11B \\sim C12B: within 2A with sigma of 0.01 and
sigma for terminal atoms of 0.02
Cl1 \\sim O7A \\sim O8A \\sim O9A \\sim O10A \\sim O10B \\sim Cl1A \\sim O9B
\\sim O7B \\sim O8B: within 2A with sigma of 0.01 and sigma for terminal atoms
of 0.02
Cl2 \\sim O11 \\sim O12 \\sim O13 \\sim O14 \\sim O13A \\sim Cl2A \\sim O14A
\\sim O11A \\sim O12A: within 2A with sigma of 0.01 and sigma for terminal
atoms of 0.02
Uanis(C9A) = Uanis(C9B)
4. Others
 Sof(C8B)=Sof(H8B)=Sof(C13B)=Sof(H13B)=Sof(C9B)=Sof(H9BA)=Sof(H9BB)=Sof(C10B)=
 Sof(H10C)=Sof(H10D)=Sof(C11B)=Sof(H11C)=Sof(H11D)=Sof(C12B)=Sof(H12C)=
 Sof(H12D)=1-FVAR(1)
 Sof(C9A)=Sof(H9AA)=Sof(H9AB)=Sof(C12A)=Sof(H12A)=Sof(H12B)=Sof(C13A)=
 Sof(H13A)=Sof(C10A)=Sof(H10A)=Sof(H10B)=Sof(C11A)=Sof(H11A)=Sof(H11B)=Sof(C8A)=
 Sof(H8A)=FVAR(1)
 Sof(O10B)=Sof(Cl1A)=Sof(O9B)=Sof(O7B)=Sof(O8B)=1-FVAR(2)
 Sof(Cl1)=Sof(O7A)=Sof(O8A)=Sof(O9A)=Sof(O10A)=FVAR(2)
 Sof(O13A)=Sof(Cl2A)=Sof(O14A)=Sof(O11A)=Sof(O12A)=1-FVAR(3)
 Sof(Cl2)=Sof(O11)=Sof(O12)=Sof(O13)=Sof(O14)=FVAR(3)
 Fixed Uiso: H2(0.083) H3(0.1) H4(0.109) H5(0.086) H16(0.084) H17(0.096)
 H18(0.093) H19(0.076) H22(0.089) H23(0.114) H24(0.132) H25(0.111) H27(0.088)
 H28(0.094) H29A(0.115) H29B(0.115) H30A(0.142) H30B(0.142) H31A(0.145)
 H31B(0.145) H32A(0.103) H32B(0.103) H33(0.092) H34(0.079) H36(0.088)
 H37(0.094) H38(0.089) H39(0.075)
 Fixed X: H2(1.28535) H3(1.370589) H4(1.30065) H5(1.15242) H16(0.803741)
 H17(0.876449) H18(1.034699) H19(1.111231) H22(0.95377) H23(0.827921)
 H24(0.63062) H25(0.55969) H27(0.58299) H28(0.698421) H29A(0.475019)
 H29B(0.50466) H30A(0.51573) H30B(0.395) H31A(0.477249) H31B(0.50789)
 H32A(0.67529) H32B(0.7068) H33(0.64636) H34(0.859509) H36(1.03821)
 H37(1.24002) H38(1.346419) H39(1.25351)
 Fixed Y: H2(0.802449) H3(0.716649) H4(0.660801) H5(0.69244) H16(1.08432)
 H17(1.150081) H18(1.127141) H19(1.03811) H22(0.784439) H23(0.720341)
 H24(0.74393) H25(0.83151) H27(0.92282) H28(1.0372) H29A(0.99739) H29B(1.00771)
 H30A(1.103061) H30B(1.08428) H31A(1.09244) H31B(1.14752) H32A(1.113041)
 H32B(1.121351) H33(1.01846) H34(1.08684) H36(1.112081) H37(1.101561)
 H38(1.027861) H39(0.96292)
 Fixed Z: H2(0.76235) H3(0.743) H4(0.64845) H5(0.56977) H16(0.59912)
 H17(0.68008) H18(0.758901) H19(0.763801) H22(0.75529) H23(0.699361)
 H24(0.66483) H25(0.687) H27(0.72327) H28(0.747769) H29A(0.7986) H29B(0.71631)
 H30A(0.73314) H30B(0.76965) H31A(0.881361) H31B(0.839669) H32A(0.91022)
 H32B(0.82789) H33(0.89269) H34(0.9302) H36(0.99227) H37(1.02446) H38(0.977089)
 H39(0.90379)
5.a Rotating group:
 O5(H5A,H5B), O6(H6A,H6B)
5.b Ternary CH refined with riding coordinates:
 C8B(H8B), C13A(H13A), C13B(H13B), C8A(H8A)
5.c Secondary CH2 refined with riding coordinates:
 C9A(H9AA,H9AB), C12A(H12A,H12B), C10A(H10A,H10B), C11A(H11A,H11B), C9B(H9BA,
 H9BB), C10B(H10C,H10D), C11B(H11C,H11D), C12B(H12C,H12D)
5.d Aromatic/amide H refined with riding coordinates:
 C7(H7), C14(H14)
;
_olex2_submission_special_instructions 'No special instructions were received'

loop_
_space_group_symop_operation_xyz
'x, y, z'
'-x+1/2, y+1/2, -z+1/2'
'-x, -y, -z'
'x-1/2, -y-1/2, z-1/2'

loop_
_atom_site_label
_atom_site_type_symbol
_atom_site_fract_x
_atom_site_fract_y
_atom_site_fract_z
_atom_site_U_iso_or_equiv
_atom_site_adp_type
_atom_site_occupancy
_atom_site_site_symmetry_order
_atom_site_calc_flag
_atom_site_refinement_flags_posn
_atom_site_refinement_flags_adp
_atom_site_refinement_flags_occupancy
_atom_site_disorder_assembly
_atom_site_disorder_group
C1 C 1.1653(4) 0.80146(17) 0.6775(2) 0.0539(10) Uani 1 1 d . . . . .
C2 C 1.2582(4) 0.78103(18) 0.7232(2) 0.0676(12) Uani 1 1 d . . . . .
H2 H 1.285351 0.802449 0.762350 0.083 Uiso 1 1 d . . . . .
C3 C 1.3085(5) 0.7292(2) 0.7121(3) 0.0832(15) Uani 1 1 d . . . . .
H3 H 1.370590 0.716649 0.743000 0.100 Uiso 1 1 d . . . . .
C4 C 1.2671(6) 0.6960(2) 0.6551(3) 0.0896(16) Uani 1 1 d . . . . .
H4 H 1.300650 0.660801 0.648450 0.109 Uiso 1 1 d . . . . .
C5 C 1.1788(5) 0.71487(19) 0.6084(3) 0.0714(13) Uani 1 1 d . . . . .
H5 H 1.152420 0.692440 0.569770 0.086 Uiso 1 1 d . . . . .
C6 C 1.1251(4) 0.76785(17) 0.6175(2) 0.0562(10) Uani 1 1 d . . . . .
C7 C 1.0329(4) 0.7843(2) 0.5640(2) 0.0631(12) Uani 1 1 d . . . . .
H7 H 1.008190 0.757484 0.529933 0.076 Uiso 1 1 calc R . . . .
C14 C 0.8561(4) 0.9815(2) 0.5806(2) 0.0718(13) Uani 1 1 d . . . . .
H14 H 0.791332 0.994619 0.551709 0.086 Uiso 1 1 calc R . . . .
C15 C 0.9094(4) 1.01989(17) 0.6329(2) 0.0548(10) Uani 1 1 d . . . . .
C16 C 0.8650(4) 1.0744(2) 0.6326(3) 0.0693(12) Uani 1 1 d . . . . .
H16 H 0.803741 1.084320 0.599120 0.084 Uiso 1 1 d . . . . .
C17 C 0.9089(5) 1.11434(19) 0.6801(3) 0.0795(15) Uani 1 1 d . . . . .
H17 H 0.876449 1.150082 0.680080 0.096 Uiso 1 1 d . . . . .
C18 C 1.0017(5) 1.10001(19) 0.7280(3) 0.0764(14) Uani 1 1 d . . . . .
H18 H 1.034698 1.127140 0.758901 0.093 Uiso 1 1 d . . . . .
C19 C 1.0485(4) 1.04659(18) 0.7305(2) 0.0629(12) Uani 1 1 d . . . . .
H19 H 1.111231 1.038109 0.763801 0.076 Uiso 1 1 d . . . . .
C20 C 1.0028(4) 1.00493(16) 0.6841(2) 0.0507(10) Uani 1 1 d . . . . .
C21 C 0.8340(4) 0.84882(17) 0.7552(2) 0.0587(11) Uani 1 1 d . . . . .
C22 C 0.8750(4) 0.79451(19) 0.7417(3) 0.0716(13) Uani 1 1 d . . . . .
H22 H 0.953770 0.784439 0.755290 0.089 Uiso 1 1 d . . . . .
C23 C 0.7997(5) 0.7562(2) 0.7081(3) 0.0948(17) Uani 1 1 d . . . . .
H23 H 0.827921 0.720341 0.699361 0.114 Uiso 1 1 d . . . . .
C24 C 0.6813(6) 0.7698(3) 0.6871(4) 0.109(2) Uani 1 1 d . . . . .
H24 H 0.630620 0.743930 0.664830 0.132 Uiso 1 1 d . . . . .
C25 C 0.6395(5) 0.8223(3) 0.7000(3) 0.0937(17) Uani 1 1 d . . . . .
H25 H 0.559690 0.831510 0.687000 0.111 Uiso 1 1 d . . . . .
C26 C 0.7141(4) 0.86355(19) 0.7335(3) 0.0678(12) Uani 1 1 d . . . . .
C27 C 0.6601(4) 0.9173(2) 0.7438(3) 0.0724(13) Uani 1 1 d . . . . .
H27 H 0.582990 0.922820 0.723270 0.088 Uiso 1 1 d . . . . .
C28 C 0.6564(4) 1.0146(2) 0.7839(3) 0.0761(13) Uani 1 1 d . . . . .
H28 H 0.698421 1.037201 0.747769 0.094 Uiso 1 1 d . . . . .
C29 C 0.5215(4) 1.0203(2) 0.7654(3) 0.0935(17) Uani 1 1 d . . . . .
H29A H 0.475019 0.997390 0.798600 0.115 Uiso 1 1 d . . . . .
H29B H 0.504660 1.007710 0.716310 0.115 Uiso 1 1 d . . . . .
C30 C 0.4833(6) 1.0819(3) 0.7733(4) 0.118(2) Uani 1 1 d . . . . .
H30A H 0.515730 1.103062 0.733140 0.142 Uiso 1 1 d . . . . .
H30B H 0.395000 1.084280 0.769650 0.142 Uiso 1 1 d . . . . .
C31 C 0.5246(6) 1.1077(3) 0.8429(5) 0.120(2) Uani 1 1 d . . . . .
H31A H 0.477249 1.092440 0.881361 0.145 Uiso 1 1 d . . . . .
H31B H 0.507890 1.147520 0.839669 0.145 Uiso 1 1 d . . . . .
C32 C 0.6581(5) 1.0998(2) 0.8611(3) 0.0841(15) Uani 1 1 d . . . . .
H32A H 0.675290 1.113041 0.910220 0.103 Uiso 1 1 d . . . . .
H32B H 0.706800 1.121351 0.827890 0.103 Uiso 1 1 d . . . . .
C33 C 0.6924(4) 1.0384(2) 0.8558(3) 0.0757(13) Uani 1 1 d . . . . .
H33 H 0.646360 1.018459 0.892690 0.092 Uiso 1 1 d . . . . .
C34 C 0.8931(4) 1.05514(18) 0.9097(2) 0.0652(12) Uani 1 1 d . . . . .
H34 H 0.859509 1.086840 0.930200 0.079 Uiso 1 1 d . . . . .
C35 C 1.0200(4) 1.04416(17) 0.9265(2) 0.0593(11) Uani 1 1 d . . . . .
C36 C 1.0809(5) 1.08201(18) 0.9742(2) 0.0719(13) Uani 1 1 d . . . . .
H36 H 1.038210 1.112080 0.992270 0.088 Uiso 1 1 d . . . . .
C37 C 1.2014(5) 1.0763(2) 0.9932(3) 0.0778(15) Uani 1 1 d . . . . .
H37 H 1.240021 1.101561 1.024460 0.094 Uiso 1 1 d . . . . .
C38 C 1.2644(5) 1.0318(2) 0.9655(2) 0.0734(14) Uani 1 1 d . . . . .
H38 H 1.346420 1.027861 0.977089 0.089 Uiso 1 1 d . . . . .
C39 C 1.2088(4) 0.99289(19) 0.9205(2) 0.0615(11) Uani 1 1 d . . . . .
H39 H 1.253510 0.962920 0.903790 0.075 Uiso 1 1 d . . . . .
C40 C 1.0862(4) 0.99781(17) 0.9002(2) 0.0528(10) Uani 1 1 d . . . . .
Cl1 Cl 1.3333(11) 0.9213(4) 0.5772(6) 0.090(2) Uani 0.508(10) 1 d D U P A 1
Cl2 Cl 0.4624(4) 0.86638(14) 0.92015(17) 0.0884(7) Uani 0.857(6) 1 d D U P B 1
Cu1 Cu 1.01736(5) 0.89339(2) 0.62326(3) 0.05439(16) Uani 1 1 d . . . . .
Cu2 Cu 0.86739(4) 0.95619(2) 0.82556(3) 0.05397(16) Uani 1 1 d . . . . .
N1 N 0.9824(3) 0.83214(15) 0.55918(18) 0.0601(9) Uani 1 1 d . . . . .
N2 N 0.8894(4) 0.93156(16) 0.5705(2) 0.0715(11) Uani 1 1 d . . . . .
N3 N 0.7095(3) 0.95788(14) 0.7793(2) 0.0624(9) Uani 1 1 d . . . . .
N4 N 0.8228(3) 1.02533(14) 0.8690(2) 0.0606(9) Uani 1 1 d . . . . .
Ni1 Ni 1.09554(4) 0.90223(2) 0.78011(3) 0.04642(15) Uani 1 1 d . . . . .
O1 O 1.1160(2) 0.85147(11) 0.69056(14) 0.0527(7) Uani 1 1 d . . . . .
O2 O 1.0461(2) 0.95306(11) 0.69060(14) 0.0578(7) Uani 1 1 d . . . . .
O3 O 0.9102(2) 0.88486(11) 0.78849(16) 0.0589(7) Uani 1 1 d . . . . .
O4 O 1.0345(2) 0.95944(11) 0.85611(14) 0.0542(7) Uani 1 1 d . . . . .
O5 O 1.2678(2) 0.93095(12) 0.77085(15) 0.0606(7) Uani 1 1 d . . . . .
H5A H 1.288629 0.932244 0.725111 0.091 Uiso 1 1 d GR . . . .
H5B H 1.320649 0.907493 0.790280 0.091 Uiso 1 1 d GR . . . .
O6 O 1.1361(3) 0.84593(12) 0.86042(16) 0.0669(8) Uani 1 1 d . . . . .
H6A H 1.201031 0.856299 0.885227 0.100 Uiso 1 1 d GR . . . .
H6B H 1.157542 0.813959 0.841857 0.100 Uiso 1 1 d GR . . . .
O7A O 1.4111(16) 0.9305(8) 0.5191(10) 0.143(5) Uani 0.508(10) 1 d D U P A 1
O8A O 1.2111(11) 0.9262(5) 0.5521(8) 0.096(3) Uani 0.508(10) 1 d D U P A 1
O9A O 1.3154(12) 0.9663(4) 0.6257(6) 0.115(3) Uani 0.508(10) 1 d D U P A 1
O11 O 0.3501(7) 0.8477(3) 0.9509(5) 0.133(3) Uani 0.857(6) 1 d D U P B 1
O12 O 0.5596(5) 0.8301(3) 0.9368(4) 0.144(2) Uani 0.857(6) 1 d D U P B 1
O13 O 0.4402(5) 0.8650(3) 0.8436(2) 0.1124(19) Uani 0.857(6) 1 d D U P B 1
O14 O 0.4875(5) 0.9224(2) 0.9402(4) 0.135(2) Uani 0.857(6) 1 d D U P B 1
O10A O 1.3878(9) 0.8866(5) 0.6303(7) 0.132(4) Uani 0.508(10) 1 d D U P A 1
C9A C 0.8360(12) 0.8059(5) 0.4521(7) 0.0728(16) Uani 0.666(6) 1 d D U P C 1
H9AA H 0.791299 0.782120 0.484878 0.087 Uiso 0.666(6) 1 calc R . P C 1
H9AB H 0.896453 0.783083 0.428456 0.087 Uiso 0.666(6) 1 calc R . P C 1
C12A C 0.7239(7) 0.9174(4) 0.4708(4) 0.073(2) Uani 0.666(6) 1 d D U P C 1
H12A H 0.770657 0.940803 0.438637 0.088 Uiso 0.666(6) 1 calc R . P C 1
H12B H 0.663652 0.940584 0.493870 0.088 Uiso 0.666(6) 1 calc R . P C 1
C8B C 0.8697(16) 0.8366(5) 0.5224(8) 0.063(2) Uani 0.334(6) 1 d D U P C 2
H8B H 0.805310 0.833078 0.558151 0.075 Uiso 0.334(6) 1 calc R . P C 2
C13A C 0.8078(6) 0.8917(3) 0.5284(3) 0.0575(16) Uani 0.666(6) 1 d D U P C 1
H13A H 0.758441 0.870935 0.562897 0.069 Uiso 0.666(6) 1 calc R . P C 1
C10A C 0.7488(8) 0.8305(4) 0.3948(4) 0.083(2) Uani 0.666(6) 1 d D U P C 1
H10A H 0.795439 0.849254 0.357888 0.100 Uiso 0.666(6) 1 calc R . P C 1
H10B H 0.703354 0.800485 0.371307 0.100 Uiso 0.666(6) 1 calc R . P C 1
C11A C 0.6603(8) 0.8716(3) 0.4267(5) 0.084(2) Uani 0.666(6) 1 d D U P C 1
H11A H 0.604981 0.851672 0.457794 0.101 Uiso 0.666(6) 1 calc R . P C 1
H11B H 0.612383 0.888527 0.387372 0.101 Uiso 0.666(6) 1 calc R . P C 1
C13B C 0.8732(14) 0.8968(5) 0.4965(8) 0.064(2) Uani 0.334(6) 1 d D U P C 2
H13B H 0.944654 0.902405 0.466404 0.076 Uiso 0.334(6) 1 calc R . P C 2
C8A C 0.8992(6) 0.8520(3) 0.4954(4) 0.0610(18) Uani 0.666(6) 1 d D U P C 1
H8A H 0.949147 0.873440 0.461819 0.073 Uiso 0.666(6) 1 calc R . P C 1
C9B C 0.842(2) 0.7966(10) 0.4601(14) 0.0728(16) Uani 0.334(6) 1 d D U P C 2
H9BA H 0.834204 0.758975 0.479030 0.087 Uiso 0.334(6) 1 calc R . P C 2
H9BB H 0.908572 0.796976 0.426441 0.087 Uiso 0.334(6) 1 calc R . P C 2
C10B C 0.7244(17) 0.8130(6) 0.4198(10) 0.082(3) Uani 0.334(6) 1 d D U P C 2
H10C H 0.711217 0.788402 0.378256 0.099 Uiso 0.334(6) 1 calc R . P C 2
H10D H 0.656372 0.808579 0.451945 0.099 Uiso 0.334(6) 1 calc R . P C 2
C11B C 0.7300(18) 0.8731(6) 0.3936(8) 0.080(3) Uani 0.334(6) 1 d D U P C 2
H11C H 0.791481 0.876017 0.356792 0.096 Uiso 0.334(6) 1 calc R . P C 2
H11D H 0.652155 0.882891 0.370875 0.096 Uiso 0.334(6) 1 calc R . P C 2
C12B C 0.7593(14) 0.9146(8) 0.4541(9) 0.072(3) Uani 0.334(6) 1 d D U P C 2
H12C H 0.691369 0.916788 0.486734 0.086 Uiso 0.334(6) 1 calc R . P C 2
H12D H 0.771579 0.951351 0.433241 0.086 Uiso 0.334(6) 1 calc R . P C 2
O10B O 1.3675(11) 0.8603(4) 0.5734(8) 0.142(4) Uani 0.492(10) 1 d D U P A 2
Cl1A Cl 1.3413(11) 0.9173(4) 0.5649(6) 0.087(2) Uani 0.492(10) 1 d D U P A 2
O9B O 1.3711(12) 0.9430(7) 0.6310(7) 0.125(4) Uani 0.492(10) 1 d D U P A 2
O7B O 1.3886(14) 0.9483(6) 0.5068(8) 0.101(3) Uani 0.492(10) 1 d D U P A 2
O8B O 1.2236(14) 0.8969(6) 0.5495(9) 0.117(4) Uani 0.492(10) 1 d D U P A 2
O13A O 0.465(3) 0.8998(13) 0.8625(19) 0.104(5) Uani 0.143(6) 1 d D U P B 2
Cl2A Cl 0.452(3) 0.8566(11) 0.9145(12) 0.109(3) Uani 0.143(6) 1 d D U P B 2
O14A O 0.504(3) 0.8848(15) 0.9763(16) 0.113(3) Uani 0.143(6) 1 d D U P B 2
O11A O 0.337(4) 0.868(2) 0.946(3) 0.105(6) Uani 0.143(6) 1 d D U P B 2
O12A O 0.503(3) 0.8389(16) 0.9823(15) 0.107(3) Uani 0.143(6) 1 d D U P B 2

loop_
_atom_site_aniso_label
_atom_site_aniso_U_11
_atom_site_aniso_U_22
_atom_site_aniso_U_33
_atom_site_aniso_U_23
_atom_site_aniso_U_13
_atom_site_aniso_U_12
C1 0.065(3) 0.047(2) 0.050(2) 0.0001(19) 0.002(2) 0.001(2)
C2 0.087(3) 0.056(3) 0.060(3) -0.005(2) -0.009(2) 0.018(2)
C3 0.103(4) 0.071(3) 0.075(3) 0.000(3) -0.007(3) 0.032(3)
C4 0.126(5) 0.056(3) 0.087(4) -0.005(3) -0.001(3) 0.023(3)
C5 0.089(3) 0.054(3) 0.072(3) -0.010(2) 0.010(3) 0.002(2)
C6 0.067(3) 0.046(2) 0.056(2) -0.006(2) 0.009(2) -0.006(2)
C7 0.064(3) 0.063(3) 0.062(3) -0.021(2) 0.002(2) -0.011(2)
C14 0.078(3) 0.065(3) 0.070(3) 0.010(2) -0.035(2) -0.003(3)
C15 0.066(3) 0.051(2) 0.047(2) 0.0048(19) -0.0051(19) -0.006(2)
C16 0.083(3) 0.061(3) 0.064(3) 0.014(2) -0.004(2) 0.006(2)
C17 0.117(4) 0.043(3) 0.078(3) 0.007(2) 0.001(3) 0.008(3)
C18 0.112(4) 0.044(3) 0.072(3) -0.001(2) -0.003(3) -0.018(3)
C19 0.086(3) 0.050(3) 0.053(2) 0.002(2) -0.013(2) -0.014(2)
C20 0.059(2) 0.044(2) 0.049(2) 0.0074(18) -0.0017(19) -0.0065(19)
C21 0.058(3) 0.054(3) 0.065(3) -0.010(2) 0.006(2) -0.019(2)
C22 0.068(3) 0.055(3) 0.092(3) -0.017(3) 0.011(3) -0.015(2)
C23 0.095(4) 0.063(3) 0.127(5) -0.037(3) 0.009(4) -0.021(3)
C24 0.092(4) 0.089(4) 0.144(5) -0.053(4) -0.005(4) -0.039(4)
C25 0.066(3) 0.095(4) 0.119(5) -0.036(4) -0.010(3) -0.021(3)
C26 0.058(3) 0.065(3) 0.081(3) -0.020(2) 0.000(2) -0.019(2)
C27 0.053(3) 0.077(3) 0.086(3) -0.010(3) -0.006(2) -0.011(2)
C28 0.063(3) 0.075(3) 0.090(4) -0.005(3) -0.005(3) 0.011(2)
C29 0.059(3) 0.089(4) 0.131(5) 0.003(4) -0.010(3) 0.006(3)
C30 0.086(4) 0.119(5) 0.147(6) -0.006(5) -0.022(4) 0.048(4)
C31 0.094(5) 0.100(5) 0.168(7) 0.000(5) 0.014(5) 0.038(4)
C32 0.087(4) 0.061(3) 0.105(4) -0.009(3) 0.015(3) 0.014(3)
C33 0.067(3) 0.069(3) 0.092(4) -0.003(3) 0.008(3) 0.007(2)
C34 0.083(3) 0.044(3) 0.069(3) -0.002(2) 0.008(2) 0.002(2)
C35 0.074(3) 0.048(3) 0.055(2) -0.001(2) -0.002(2) -0.013(2)
C36 0.109(4) 0.050(3) 0.056(3) -0.008(2) -0.003(3) -0.017(3)
C37 0.106(4) 0.069(3) 0.057(3) -0.004(2) -0.020(3) -0.029(3)
C38 0.083(3) 0.080(4) 0.057(3) -0.001(3) -0.018(2) -0.022(3)
C39 0.066(3) 0.071(3) 0.047(2) -0.010(2) -0.009(2) -0.011(2)
C40 0.065(3) 0.052(3) 0.041(2) -0.0009(18) -0.0011(19) -0.013(2)
Cl1 0.100(3) 0.084(3) 0.087(4) 0.024(3) 0.015(3) -0.006(3)
Cl2 0.0863(13) 0.0880(16) 0.0884(12) 0.0239(11) -0.0473(10) -0.0205(12)
Cu1 0.0671(3) 0.0476(3) 0.0475(3) -0.0048(2) -0.0169(2) 0.0000(2)
Cu2 0.0506(3) 0.0470(3) 0.0642(3) -0.0081(2) -0.0007(2) -0.0062(2)
N1 0.059(2) 0.062(2) 0.060(2) -0.0165(18) -0.0098(17) -0.0019(18)
N2 0.092(3) 0.053(2) 0.067(2) -0.0026(19) -0.041(2) 0.000(2)
N3 0.055(2) 0.055(2) 0.077(2) -0.0039(19) -0.0020(18) -0.0025(17)
N4 0.059(2) 0.051(2) 0.072(2) -0.0063(18) 0.0009(18) -0.0022(17)
Ni1 0.0469(3) 0.0454(3) 0.0464(3) -0.0039(2) -0.0091(2) -0.0033(2)
O1 0.0615(17) 0.0449(16) 0.0512(15) -0.0062(12) -0.0109(12) 0.0046(13)
O2 0.0702(18) 0.0466(17) 0.0554(17) -0.0040(13) -0.0220(14) 0.0047(13)
O3 0.0486(15) 0.0496(16) 0.078(2) -0.0161(14) -0.0040(14) -0.0098(13)
O4 0.0530(16) 0.0522(16) 0.0570(16) -0.0142(13) -0.0037(13) -0.0063(13)
O5 0.0530(16) 0.075(2) 0.0533(17) 0.0002(15) -0.0086(13) -0.0076(14)
O6 0.0708(19) 0.0618(19) 0.0672(19) 0.0042(15) -0.0121(15) 0.0003(15)
O7A 0.127(8) 0.163(10) 0.143(9) 0.044(8) 0.060(8) -0.007(8)
O8A 0.081(5) 0.116(7) 0.091(5) 0.033(6) -0.006(4) -0.012(5)
O9A 0.135(8) 0.107(7) 0.102(6) 0.014(5) -0.001(6) -0.001(5)
O11 0.132(5) 0.144(6) 0.123(4) 0.041(5) -0.015(4) -0.038(4)
O12 0.122(4) 0.142(5) 0.164(5) 0.048(4) -0.063(4) 0.021(4)
O13 0.105(4) 0.146(5) 0.084(3) 0.005(3) -0.039(3) 0.012(3)
O14 0.139(4) 0.094(4) 0.168(5) 0.009(4) -0.058(4) -0.031(3)
O10A 0.135(6) 0.128(7) 0.131(7) 0.044(6) -0.021(6) 0.022(6)
C9A 0.076(3) 0.085(3) 0.057(3) -0.014(3) -0.014(2) -0.012(3)
C12A 0.070(4) 0.093(4) 0.055(4) -0.006(3) -0.021(3) -0.004(3)
C8B 0.067(5) 0.074(5) 0.047(5) -0.008(4) -0.018(4) -0.007(4)
C13A 0.059(3) 0.070(3) 0.043(3) -0.005(3) -0.015(3) -0.009(3)
C10A 0.089(4) 0.101(5) 0.058(4) -0.016(4) -0.022(3) -0.016(4)
C11A 0.082(4) 0.103(4) 0.066(4) -0.012(3) -0.026(3) -0.010(4)
C13B 0.063(5) 0.076(5) 0.051(5) -0.006(4) -0.020(4) -0.002(4)
C8A 0.063(4) 0.073(4) 0.046(4) -0.009(3) -0.016(3) -0.003(3)
C9B 0.076(3) 0.085(3) 0.057(3) -0.014(3) -0.014(2) -0.012(3)
C10B 0.085(5) 0.099(5) 0.062(5) -0.011(5) -0.018(4) -0.016(5)
C11B 0.082(5) 0.098(5) 0.058(5) -0.008(5) -0.027(4) -0.007(5)
C12B 0.070(5) 0.089(5) 0.055(5) -0.002(4) -0.025(4) 0.001(5)
O10B 0.178(7) 0.099(7) 0.150(8) 0.022(6) 0.001(7) 0.022(6)
Cl1A 0.090(3) 0.091(3) 0.080(3) 0.026(3) 0.012(3) 0.005(3)
O9B 0.112(7) 0.155(9) 0.107(6) 0.005(7) -0.047(6) -0.027(6)
O7B 0.096(6) 0.108(7) 0.100(6) 0.058(5) 0.017(5) 0.009(5)
O8B 0.120(7) 0.136(8) 0.094(6) 0.016(8) -0.015(5) -0.045(7)
O13A 0.102(9) 0.104(10) 0.105(10) 0.038(9) -0.041(9) -0.004(9)
Cl2A 0.102(5) 0.113(5) 0.108(5) 0.035(5) -0.044(5) -0.012(5)
O14A 0.112(6) 0.112(6) 0.112(6) 0.030(6) -0.046(5) -0.016(6)
O11A 0.106(10) 0.110(11) 0.096(10) 0.029(10) -0.044(9) -0.019(10)
O12A 0.109(6) 0.105(6) 0.105(6) 0.035(6) -0.048(6) -0.012(6)

loop_
_atom_type_symbol
_atom_type_description
_atom_type_scat_dispersion_real
_atom_type_scat_dispersion_imag
_atom_type_scat_source
C C 0.0033 0.0016 'International Tables Vol C Tables 4.2.6.8 and 6.1.1.4'
H H 0.0000 0.0000 'International Tables Vol C Tables 4.2.6.8 and 6.1.1.4'
Cl Cl 0.1484 0.1585 'International Tables Vol C Tables 4.2.6.8 and 6.1.1.4'
Cu Cu 0.3201 1.2651 'International Tables Vol C Tables 4.2.6.8 and 6.1.1.4'
N N 0.0061 0.0033 'International Tables Vol C Tables 4.2.6.8 and 6.1.1.4'
Ni Ni 0.3393 1.1124 'International Tables Vol C Tables 4.2.6.8 and 6.1.1.4'
O O 0.0106 0.0060 'International Tables Vol C Tables 4.2.6.8 and 6.1.1.4'

loop_
_geom_angle_atom_site_label_1
_geom_angle_atom_site_label_2
_geom_angle_atom_site_label_3
_geom_angle
C2 C1 C6 118.3(4)
O1 C1 C2 120.0(4)
O1 C1 C6 121.7(4)
C3 C2 C1 121.2(4)
C2 C3 C4 120.4(5)
C5 C4 C3 120.2(4)
C4 C5 C6 121.3(4)
C1 C6 C7 124.6(4)
C5 C6 C1 118.6(4)
C5 C6 C7 116.8(4)
N1 C7 C6 125.9(4)
N2 C14 C15 125.9(4)
C16 C15 C14 117.3(4)
C16 C15 C20 119.1(4)
C20 C15 C14 123.6(4)
C17 C16 C15 122.1(4)
C18 C17 C16 118.4(4)
C17 C18 C19 121.6(4)
C18 C19 C20 121.0(4)
C19 C20 C15 117.7(4)
O2 C20 C15 122.9(3)
O2 C20 C19 119.3(4)
C22 C21 C26 118.9(4)
O3 C21 C22 118.7(4)
O3 C21 C26 122.4(4)
C23 C22 C21 120.6(5)
C22 C23 C24 121.2(5)
C25 C24 C23 119.2(5)
C24 C25 C26 121.7(5)
C21 C26 C25 118.3(4)
C21 C26 C27 125.0(4)
C25 C26 C27 116.6(4)
N3 C27 C26 125.3(4)
C33 C28 C29 113.6(4)
C33 C28 N3 108.0(4)
N3 C28 C29 116.9(4)
C28 C29 C30 109.3(5)
C31 C30 C29 113.8(5)
C30 C31 C32 114.4(5)
C31 C32 C33 110.3(5)
C28 C33 C32 111.7(5)
N4 C33 C28 107.4(4)
N4 C33 C32 115.7(4)
N4 C34 C35 126.0(4)
C36 C35 C34 116.9(4)
C36 C35 C40 118.3(4)
C40 C35 C34 124.8(4)
C37 C36 C35 122.2(5)
C36 C37 C38 118.5(4)
C37 C38 C39 121.8(5)
C38 C39 C40 120.9(4)
C39 C40 C35 118.4(4)
O4 C40 C35 121.9(4)
O4 C40 C39 119.7(4)
O7A Cl1 O8A 109.3(12)
O7A Cl1 O9A 117.1(12)
O8A Cl1 O9A 89.7(11)
O10A Cl1 O7A 111.4(12)
O10A Cl1 O8A 131.4(11)
O10A Cl1 O9A 94.5(9)
O12 Cl2 O11 112.1(5)
O12 Cl2 O13 108.1(5)
O12 Cl2 O14 112.9(4)
O13 Cl2 O11 104.7(6)
O14 Cl2 O11 110.8(5)
O14 Cl2 O13 107.9(4)
N1 Cu1 N2 85.53(15)
N1 Cu1 Ni1 133.97(11)
N2 Cu1 Ni1 129.85(12)
O1 Cu1 N1 95.53(13)
O1 Cu1 N2 167.02(16)
O1 Cu1 Ni1 43.09(8)
O1 Cu1 O2 83.87(11)
O2 Cu1 N1 177.02(14)
O2 Cu1 N2 94.40(13)
O2 Cu1 Ni1 44.41(8)
N3 Cu2 Ni1 130.49(11)
N4 Cu2 N3 85.84(15)
N4 Cu2 Ni1 136.53(11)
O3 Cu2 N3 95.16(13)
O3 Cu2 N4 176.07(14)
O3 Cu2 Ni1 44.61(8)
O3 Cu2 O4 84.08(11)
O4 Cu2 N3 170.07(14)
O4 Cu2 N4 95.59(13)
O4 Cu2 Ni1 44.34(8)
C7 N1 Cu1 124.5(3)
C7 N1 C8B 118.7(6)
C7 N1 C8A 125.3(4)
C8B N1 Cu1 113.5(6)
C8A N1 Cu1 109.6(3)
C14 N2 Cu1 125.9(3)
C14 N2 C13A 120.1(4)
C14 N2 C13B 126.2(5)
C13A N2 Cu1 112.1(3)
C13B N2 Cu1 104.1(5)
C27 N3 C28 124.2(4)
C27 N3 Cu2 125.2(3)
C28 N3 Cu2 110.4(3)
C33 N4 Cu2 111.9(3)
C34 N4 C33 123.0(4)
C34 N4 Cu2 124.8(3)
Cu2 Ni1 Cu1 94.483(19)
O1 Ni1 Cu1 39.21(7)
O1 Ni1 Cu2 126.38(7)
O1 Ni1 O2 75.52(10)
O1 Ni1 O3 93.92(11)
O1 Ni1 O4 165.35(10)
O2 Ni1 Cu1 39.43(7)
O2 Ni1 Cu2 76.36(8)
O3 Ni1 Cu1 78.50(8)
O3 Ni1 Cu2 39.77(7)
O3 Ni1 O2 86.58(11)
O4 Ni1 Cu1 127.09(8)
O4 Ni1 Cu2 39.87(7)
O4 Ni1 O2 93.51(11)
O4 Ni1 O3 75.49(10)
O5 Ni1 Cu1 100.89(8)
O5 Ni1 Cu2 132.50(8)
O5 Ni1 O1 90.67(11)
O5 Ni1 O2 87.76(11)
O5 Ni1 O3 171.60(12)
O5 Ni1 O4 98.69(11)
O5 Ni1 O6 95.64(12)
O6 Ni1 Cu1 134.53(9)
O6 Ni1 Cu2 104.82(9)
O6 Ni1 O1 99.22(11)
O6 Ni1 O2 173.81(11)
O6 Ni1 O3 90.58(12)
O6 Ni1 O4 91.09(12)
C1 O1 Cu1 125.5(2)
C1 O1 Ni1 136.3(2)
Cu1 O1 Ni1 97.70(11)
C20 O2 Cu1 125.9(2)
C20 O2 Ni1 133.8(2)
Cu1 O2 Ni1 96.16(11)
C21 O3 Cu2 125.8(3)
C21 O3 Ni1 133.9(3)
Cu2 O3 Ni1 95.63(11)
C40 O4 Cu2 126.5(3)
C40 O4 Ni1 135.8(3)
Cu2 O4 Ni1 95.79(10)
C8A C9A C10A 110.5(7)
C13A C12A C11A 110.0(6)
N1 C8B C13B 101.2(10)
N1 C8B C9B 118.3(13)
C9B C8B C13B 111.7(16)
N2 C13A C12A 116.4(5)
N2 C13A C8A 102.1(5)
C12A C13A C8A 111.8(6)
C11A C10A C9A 112.7(8)
C10A C11A C12A 112.6(7)
C8B C13B N2 103.4(10)
C12B C13B N2 111.2(11)
C12B C13B C8B 113.6(13)
C9A C8A N1 115.3(6)
C9A C8A C13A 111.5(8)
C13A C8A N1 106.0(5)
C8B C9B C10B 110.9(14)
C11B C10B C9B 110.9(18)
C12B C11B C10B 113.5(14)
C11B C12B C13B 110.3(12)
O10B Cl1A O7B 121.2(10)
O10B Cl1A O8B 82.4(11)
O9B Cl1A O10B 106.8(10)
O9B Cl1A O7B 110.2(12)
O9B Cl1A O8B 121.6(12)
O8B Cl1A O7B 112.8(11)
O13A Cl2A O14A 98(3)
O13A Cl2A O11A 104(3)
O14A Cl2A O11A 86(3)
O12A Cl2A O13A 140(3)
O12A Cl2A O14A 45.8(19)
O12A Cl2A O11A 92(3)
O12A O14A Cl2A 66.7(11)
O14A O12A Cl2A 67.5(11)

loop_
_geom_bond_atom_site_label_1
_geom_bond_atom_site_label_2
_geom_bond_distance
C1 C2 1.392(6)
C1 C6 1.423(5)
C1 O1 1.338(5)
C2 C3 1.376(6)
C3 C4 1.380(7)
C4 C5 1.356(7)
C5 C6 1.410(6)
C6 C7 1.447(6)
C7 N1 1.275(5)
C14 C15 1.441(6)
C14 N2 1.265(6)
C15 C16 1.393(6)
C15 C20 1.419(5)
C16 C17 1.372(7)
C17 C18 1.371(7)
C18 C19 1.378(6)
C19 C20 1.395(5)
C20 O2 1.333(4)
C21 C22 1.400(6)
C21 C26 1.410(6)
C21 O3 1.338(4)
C22 C23 1.370(6)
C23 C24 1.385(8)
C24 C25 1.359(8)
C25 C26 1.414(6)
C26 C27 1.431(6)
C27 N3 1.281(5)
C28 C29 1.517(6)
C28 C33 1.480(7)
C28 N3 1.480(6)
C29 C30 1.541(8)
C30 C31 1.478(9)
C31 C32 1.508(8)
C32 C33 1.520(6)
C33 N4 1.480(6)
C34 C35 1.444(6)
C34 N4 1.277(5)
C35 C36 1.415(6)
C35 C40 1.418(6)
C36 C37 1.367(7)
C37 C38 1.374(7)
C38 C39 1.376(6)
C39 C40 1.393(6)
C40 O4 1.340(4)
Cl1 O7A 1.402(7)
Cl1 O8A 1.412(7)
Cl1 O9A 1.413(7)
Cl1 O10A 1.401(7)
Cl2 O11 1.440(5)
Cl2 O12 1.403(5)
Cl2 O13 1.420(5)
Cl2 O14 1.416(5)
Cu1 N1 1.911(3)
Cu1 N2 1.917(4)
Cu1 Ni1 2.9878(7)
Cu1 O1 1.906(2)
Cu1 O2 1.909(3)
Cu2 N3 1.910(3)
Cu2 N4 1.906(3)
Cu2 Ni1 2.9573(7)
Cu2 O3 1.901(3)
Cu2 O4 1.906(3)
N1 C8B 1.398(16)
N1 C8A 1.541(8)
N2 C13A 1.507(7)
N2 C13B 1.598(15)
Ni1 O1 2.060(3)
Ni1 O2 2.103(3)
Ni1 O3 2.087(3)
Ni1 O4 2.077(3)
Ni1 O5 2.024(3)
Ni1 O6 2.037(3)
C9A C10A 1.522(6)
C9A C8A 1.516(6)
C12A C13A 1.513(6)
C12A C11A 1.520(6)
C8B C13B 1.518(7)
C8B C9B 1.516(8)
C13A C8A 1.520(6)
C10A C11A 1.509(7)
C13B C12B 1.517(7)
C9B C10B 1.520(8)
C10B C11B 1.518(8)
C11B C12B 1.517(8)
O10B Cl1A 1.402(7)
Cl1A O9B 1.391(7)
Cl1A O7B 1.408(7)
Cl1A O8B 1.404(7)
O13A Cl2A 1.417(8)
Cl2A O14A 1.423(8)
Cl2A O11A 1.425(8)
Cl2A O12A 1.414(8)
O14A O12A 1.10(4)

loop_
_geom_hbond_atom_site_label_D
_geom_hbond_atom_site_label_H
_geom_hbond_atom_site_label_A
_geom_hbond_distance_DH
_geom_hbond_distance_HA
_geom_hbond_distance_DA
_geom_hbond_angle_DHA
_geom_hbond_site_symmetry_A
_geom_hbond_publ_flag
O5 H5A O9A 0.88 2.03 2.855(12) 157.5 . yes
O5 H5A O9B 0.88 1.99 2.845(14) 166.7 . yes
O5 H5B O13 0.88 1.91 2.779(6) 171.3 1_655 yes
O5 H5B O13A 0.88 2.05 2.81(3) 144.5 1_655 yes
O6 H6A O11 0.87 2.02 2.841(10) 157.3 1_655 yes
O6 H6A O11A 0.87 1.86 2.72(5) 171.0 1_655 yes
